data_2202154
loop_
_publ_author_name
'Waller, Mark P.'
'Hibbs, David E.'
'Overgaard, Jacob'
'Hanrahan, Jane R.'
'Hambley, Trevor W.'

_publ_section_title
;
 Flavone
;
_journal_issue 6
_journal_name_full 'Acta Crystallographica Section E'
_journal_page_first o767
_journal_page_last o768
_journal_paper_doi 10.1107/S160053680300730X
_journal_volume 59
_journal_year 2003
_chemical_formula_iupac 'C15 H10 O2'
_chemical_formula_moiety 'C15 H10 O2'
_chemical_formula_sum 'C15 H10 O2'
_chemical_formula_weight 222.23
_chemical_name_common Flavone
_chemical_name_systematic ?
_space_group_IT_number 19
_symmetry_cell_setting orthorhombic
_symmetry_space_group_name_Hall 'P 2ac 2ab'
_symmetry_space_group_name_H-M 'P 21 21 21'
_atom_sites_solution_hydrogens geom
_atom_sites_solution_primary direct
_atom_sites_solution_secondary difmap
_audit_creation_method SHELXL-97
_cell_angle_alpha 90.00
_cell_angle_beta 90.00
_cell_angle_gamma 90.00
_cell_formula_units_Z 8
_cell_length_a 8.281(2)
_cell_length_b 13.216(4)
_cell_length_c 19.737(6)
_cell_measurement_reflns_used 999
_cell_measurement_temperature 150(2)
_cell_measurement_theta_max 28.28
_cell_measurement_theta_min 1.85
_cell_volume 2160.1(11)
_computing_cell_refinement 'SMART (Bruker, 1995)'
_computing_data_collection 'SMART (Bruker, 1995)'
_computing_data_reduction 'SAINT-Plus (Bruker, 1995)'
_computing_molecular_graphics 'ORTEP-3 for Windows (Farrugia, 1997)'
_computing_publication_material SHELXL97
_computing_structure_refinement 'SHELXL97 (Sheldrick, 1997)'
_computing_structure_solution 'SHELXS97 (Sheldrick, 1997)'
_diffrn_ambient_temperature 150(2)
_diffrn_measured_fraction_theta_full 0.990
_diffrn_measured_fraction_theta_max 0.990
_diffrn_measurement_device_type 'Bruker CCD'
_diffrn_measurement_method \w
_diffrn_radiation_monochromator graphite
_diffrn_radiation_source 'fine-focus sealed tube'
_diffrn_radiation_type MoK\a
_diffrn_radiation_wavelength 0.71073
_diffrn_reflns_av_R_equivalents 0.0227
_diffrn_reflns_av_sigmaI/netI 0.0181
_diffrn_reflns_limit_h_max 10
_diffrn_reflns_limit_h_min -11
_diffrn_reflns_limit_k_max 17
_diffrn_reflns_limit_k_min -16
_diffrn_reflns_limit_l_max 25
_diffrn_reflns_limit_l_min -26
_diffrn_reflns_number 14562
_diffrn_reflns_theta_full 28.28
_diffrn_reflns_theta_max 28.28
_diffrn_reflns_theta_min 1.85
_diffrn_standards_number 0
_exptl_absorpt_coefficient_mu 0.090
_exptl_absorpt_correction_type none
_exptl_crystal_colour colourless
_exptl_crystal_density_diffrn 1.367
_exptl_crystal_density_method 'not measured'
_exptl_crystal_description needle
_exptl_crystal_F_000 928
_exptl_crystal_size_max 0.40
_exptl_crystal_size_mid 0.25
_exptl_crystal_size_min 0.25
_refine_diff_density_max 0.359
_refine_diff_density_min -0.177
_refine_ls_extinction_method none
_refine_ls_goodness_of_fit_ref 1.078
_refine_ls_hydrogen_treatment constr
_refine_ls_matrix_type full
_refine_ls_number_parameters 307
_refine_ls_number_reflns 3010
_refine_ls_number_restraints 0
_refine_ls_restrained_S_all 1.078
_refine_ls_R_factor_all 0.0418
_refine_ls_R_factor_gt 0.0377
_refine_ls_shift/su_max 0.001
_refine_ls_shift/su_mean 0.000
_refine_ls_structure_factor_coef Fsqd
_refine_ls_weighting_details 'calc w = 1/[\s^2^(Fo^2^)+(0.0679P)^2^+0.3747P] where P = (Fo^2^+2Fc^2^)/3'
_refine_ls_weighting_scheme calc
_refine_ls_wR_factor_gt 0.1043
_refine_ls_wR_factor_ref 0.1076
_reflns_number_gt 2762
_reflns_number_total 3010
_reflns_threshold_expression I>2\s(I)
_cod_data_source_file om6138.cif
_cod_data_source_block I
_cod_depositor_comments
;
The following automatic conversions were performed:
'_symmetry_cell_setting' value 'Orthorhombic' changed to 'orthorhombic'
according to '/home/saulius/struct/CIF-dictionaries/cif_core.dic'
dictionary named 'cif_core.dic' version 2.4.1 from 2010-06-29.

Automatic conversion script
Id: cif_fix_enum 1527 2010-12-29 10:47:43Z saulius 

The following automatic conversions were performed:

'_symmetry_cell_setting' value 'Orthorhombic' changed to
'orthorhombic' according to
/home/saulius/struct/CIF-dictionaries/cif_core.dic dictionary named
'cif_core.dic' version 2.4.1 from 2010-06-29.

Automatic conversion script
Id: cif_fix_values 1715 2011-07-08 13:25:40Z adriana 
;
_cod_original_cell_volume 2159.9(11)
_cod_database_code 2202154
_cod_database_fobs_code 2202154

loop_
_symmetry_equiv_pos_as_xyz
'x, y, z'
'-x+1/2, -y, z+1/2'
'-x, y+1/2, -z+1/2'
'x+1/2, -y+1/2, -z'

loop_
_atom_site_label
_atom_site_fract_x
_atom_site_fract_y
_atom_site_fract_z
_atom_site_U_iso_or_equiv
_atom_site_adp_type
_atom_site_calc_flag
_atom_site_refinement_flags
_atom_site_occupancy
_atom_site_disorder_assembly
_atom_site_disorder_group
_atom_site_type_symbol
C1 0.2855(2) 0.48559(13) 0.65481(8) 0.0189(3) Uani d . 1 . . C
C2 0.1875(2) 0.48815(13) 0.71538(9) 0.0191(3) Uani d . 1 . . C
H2 0.1590 0.4274 0.7359 0.023 Uiso calc R 1 . . H
C3 0.1358(2) 0.57592(13) 0.74317(8) 0.0182(3) Uani d . 1 . . C
C4 0.2656(2) 0.67228(13) 0.65820(8) 0.0194(3) Uani d . 1 . . C
C5 0.3242(2) 0.58587(14) 0.62614(8) 0.0185(3) Uani d . 1 . . C
C6 0.4206(2) 0.59750(14) 0.56829(9) 0.0220(4) Uani d . 1 . . C
H6 0.4620 0.5407 0.5465 0.026 Uiso calc R 1 . . H
C7 0.4546(2) 0.69302(15) 0.54343(9) 0.0244(4) Uani d . 1 . . C
H7 0.5176 0.7004 0.5047 0.029 Uiso calc R 1 . . H
C8 0.3940(3) 0.77833(14) 0.57665(9) 0.0258(4) Uani d . 1 . . C
H8 0.4172 0.8424 0.5598 0.031 Uiso calc R 1 . . H
C9 0.3001(3) 0.76891(14) 0.63422(10) 0.0247(4) Uani d . 1 . . C
H9 0.2608 0.8259 0.6564 0.030 Uiso calc R 1 . . H
C10 0.0373(2) 0.58628(14) 0.80503(9) 0.0193(3) Uani d . 1 . . C
C11 -0.0061(2) 0.68218(14) 0.82900(9) 0.0236(4) Uani d . 1 . . C
H11 0.0275 0.7396 0.8057 0.028 Uiso calc R 1 . . H
C12 -0.0989(2) 0.69257(15) 0.88726(10) 0.0256(4) Uani d . 1 . . C
H12 -0.1284 0.7565 0.9025 0.031 Uiso calc R 1 . . H
C13 -0.1473(2) 0.60695(14) 0.92264(9) 0.0241(4) Uani d . 1 . . C
H13 -0.2085 0.6136 0.9619 0.029 Uiso calc R 1 . . H
C14 -0.1044(2) 0.51118(15) 0.89941(9) 0.0242(4) Uani d . 1 . . C
H14 -0.1368 0.4540 0.9232 0.029 Uiso calc R 1 . . H
C15 -0.0134(2) 0.50088(14) 0.84077(9) 0.0228(4) Uani d . 1 . . C
H15 0.0140 0.4367 0.8252 0.027 Uiso calc R 1 . . H
O1 0.17254(17) 0.66789(9) 0.71594(6) 0.0218(3) Uani d . 1 . . O
O2 0.33425(18) 0.40662(9) 0.62837(7) 0.0256(3) Uani d . 1 . . O
C1' 0.2329(2) 0.78726(13) 0.30713(9) 0.0216(4) Uani d . 1 . . C
C2' 0.1327(2) 0.79240(13) 0.24713(9) 0.0213(4) Uani d . 1 . . C
H2' 0.1020 0.7324 0.2261 0.026 Uiso calc R 1 . . H
C3' 0.0820(2) 0.88129(14) 0.22047(9) 0.0191(3) Uani d . 1 . . C
C4' 0.2096(2) 0.97431(14) 0.30760(9) 0.0197(3) Uani d . 1 . . C
C5' 0.2688(2) 0.88652(14) 0.33780(9) 0.0197(4) Uani d . 1 . . C
C6' 0.3620(2) 0.89555(14) 0.39699(9) 0.0229(4) Uani d . 1 . . C
H6' 0.4031 0.8379 0.4178 0.027 Uiso calc R 1 . . H
C7' 0.3925(2) 0.98929(15) 0.42425(9) 0.0247(4) Uani d . 1 . . C
H7' 0.4535 0.9949 0.4636 0.030 Uiso calc R 1 . . H
C8' 0.3322(3) 1.07621(15) 0.39294(10) 0.0255(4) Uani d . 1 . . C
H8' 0.3537 1.1393 0.4117 0.031 Uiso calc R 1 . . H
C9' 0.2412(3) 1.06983(14) 0.33455(9) 0.0241(4) Uani d . 1 . . C
H9' 0.2019 1.1279 0.3136 0.029 Uiso calc R 1 . . H
C10' -0.0134(2) 0.89339(13) 0.15790(8) 0.0184(3) Uani d . 1 . . C
C11' -0.0804(2) 0.98693(14) 0.14014(9) 0.0203(3) Uani d . 1 . . C
H11' -0.0639 1.0430 0.1677 0.024 Uiso calc R 1 . . H
C12' -0.1717(2) 0.99610(15) 0.08126(9) 0.0225(4) Uani d . 1 . . C
H12' -0.2170 1.0582 0.0698 0.027 Uiso calc R 1 . . H
C13' -0.1952(2) 0.91244(15) 0.03945(9) 0.0233(4) Uani d . 1 . . C
H13' -0.2568 0.9183 0.0002 0.028 Uiso calc R 1 . . H
C14' -0.1265(2) 0.82080(14) 0.05662(9) 0.0252(4) Uani d . 1 . . C
H14' -0.1414 0.7652 0.0284 0.030 Uiso calc R 1 . . H
C15' -0.0357(2) 0.81008(14) 0.11514(9) 0.0237(4) Uani d . 1 . . C
H15' 0.0101 0.7479 0.1260 0.028 Uiso calc R 1 . . H
O1' 0.11737(16) 0.97239(9) 0.24973(6) 0.0200(3) Uani d . 1 . . O
O2' 0.2861(2) 0.70752(10) 0.33057(7) 0.0299(3) Uani d . 1 . . O

loop_
_atom_site_aniso_label
_atom_site_aniso_U_11
_atom_site_aniso_U_22
_atom_site_aniso_U_33
_atom_site_aniso_U_12
_atom_site_aniso_U_13
_atom_site_aniso_U_23
C1 0.0212(8) 0.0169(8) 0.0186(7) 0.0000(7) -0.0028(6) -0.0002(6)
C2 0.0238(8) 0.0145(7) 0.0189(7) -0.0020(7) -0.0024(7) 0.0016(6)
C3 0.0195(8) 0.0178(8) 0.0174(7) -0.0003(7) -0.0028(7) 0.0014(6)
C4 0.0207(8) 0.0209(8) 0.0164(7) -0.0001(7) -0.0020(7) 0.0000(6)
C5 0.0195(8) 0.0179(8) 0.0182(8) -0.0016(7) -0.0047(7) 0.0022(6)
C6 0.0239(9) 0.0213(8) 0.0208(8) 0.0021(7) -0.0021(7) -0.0025(7)
C7 0.0270(9) 0.0275(9) 0.0188(8) -0.0023(8) 0.0027(7) 0.0030(7)
C8 0.0340(10) 0.0190(8) 0.0244(9) -0.0049(8) 0.0000(8) 0.0052(7)
C9 0.0336(10) 0.0187(8) 0.0220(8) 0.0010(7) 0.0002(8) 0.0006(7)
C10 0.0176(8) 0.0234(8) 0.0168(7) 0.0022(7) -0.0030(6) -0.0009(7)
C11 0.0273(9) 0.0232(9) 0.0202(8) -0.0007(8) 0.0002(7) 0.0001(7)
C12 0.0314(10) 0.0228(9) 0.0227(9) 0.0016(8) -0.0003(8) -0.0051(7)
C13 0.0218(9) 0.0304(10) 0.0200(8) -0.0011(8) 0.0015(7) -0.0046(7)
C14 0.0231(9) 0.0251(9) 0.0243(9) -0.0036(8) -0.0006(7) 0.0002(7)
C15 0.0235(9) 0.0205(8) 0.0243(8) 0.0000(7) -0.0010(7) -0.0017(7)
O1 0.0289(7) 0.0147(6) 0.0219(6) 0.0009(5) 0.0025(6) 0.0008(5)
O2 0.0356(8) 0.0169(6) 0.0243(6) 0.0026(6) 0.0031(6) -0.0017(5)
C1' 0.0256(9) 0.0195(8) 0.0196(8) 0.0013(7) 0.0023(7) 0.0011(7)
C2' 0.0264(9) 0.0162(7) 0.0213(8) -0.0006(7) -0.0029(7) -0.0018(7)
C3' 0.0201(8) 0.0196(8) 0.0175(7) -0.0004(7) 0.0023(7) -0.0026(6)
C4' 0.0191(8) 0.0234(8) 0.0166(7) -0.0011(7) 0.0016(6) -0.0013(7)
C5' 0.0211(9) 0.0197(8) 0.0184(8) -0.0018(7) 0.0041(7) -0.0018(6)
C6' 0.0247(9) 0.0238(9) 0.0203(8) 0.0005(7) 0.0010(7) 0.0026(7)
C7' 0.0248(9) 0.0307(9) 0.0185(8) -0.0031(8) -0.0022(7) -0.0025(7)
C8' 0.0298(10) 0.0219(9) 0.0246(9) -0.0043(8) 0.0011(8) -0.0053(7)
C9' 0.0273(10) 0.0215(9) 0.0234(9) 0.0012(8) 0.0000(8) -0.0003(7)
C10' 0.0175(8) 0.0213(8) 0.0163(7) -0.0012(7) 0.0014(6) 0.0006(6)
C11' 0.0208(8) 0.0208(8) 0.0194(8) -0.0004(7) 0.0026(7) -0.0016(7)
C12' 0.0213(8) 0.0240(9) 0.0223(8) 0.0013(7) 0.0020(7) 0.0046(7)
C13' 0.0211(8) 0.0324(9) 0.0164(8) -0.0038(8) -0.0009(7) 0.0028(7)
C14' 0.0318(10) 0.0245(9) 0.0193(8) -0.0047(8) -0.0002(8) -0.0037(7)
C15' 0.0278(9) 0.0201(8) 0.0232(9) 0.0010(7) 0.0013(8) 0.0005(7)
O1' 0.0247(6) 0.0156(6) 0.0198(6) 0.0012(5) -0.0028(5) -0.0008(5)
O2' 0.0423(9) 0.0199(6) 0.0274(7) 0.0048(6) -0.0077(6) 0.0018(5)

loop_
_atom_type_symbol
_atom_type_description
_atom_type_scat_dispersion_real
_atom_type_scat_dispersion_imag
_atom_type_scat_source
C C 0.0033 0.0000 'International Tables Vol C Tables 4.2.6.8 and 6.1.1.4'
H H 0.0000 0.0000 'International Tables Vol C Tables 4.2.6.8 and 6.1.1.4'
O O 0.0106 0.0000 'International Tables Vol C Tables 4.2.6.8 and 6.1.1.4'

loop_
_geom_angle_atom_site_label_1
_geom_angle_atom_site_label_2
_geom_angle_atom_site_label_3
_geom_angle
O2 C1 C2 123.57(16)
O2 C1 C5 121.74(15)
C2 C1 C5 114.69(15)
C3 C2 C1 122.22(15)
C3 C2 H2 118.9
C1 C2 H2 118.9
C2 C3 O1 122.28(15)
C2 C3 C10 126.18(15)
O1 C3 C10 111.54(14)
O1 C4 C9 115.78(15)
O1 C4 C5 122.43(15)
C9 C4 C5 121.78(16)
C4 C5 C6 118.58(16)
C4 C5 C1 119.12(15)
C6 C5 C1 122.29(16)
C7 C6 C5 120.32(17)
C7 C6 H6 119.8
C5 C6 H6 119.8
C6 C7 C8 119.79(16)
C6 C7 H7 120.1
C8 C7 H7 120.1
C9 C8 C7 120.99(16)
C9 C8 H8 119.5
C7 C8 H8 119.5
C8 C9 C4 118.52(17)
C8 C9 H9 120.7
C4 C9 H9 120.7
C15 C10 C11 118.95(16)
C15 C10 C3 120.65(16)
C11 C10 C3 120.40(16)
C12 C11 C10 120.75(17)
C12 C11 H11 119.6
C10 C11 H11 119.6
C13 C12 C11 119.67(17)
C13 C12 H12 120.2
C11 C12 H12 120.2
C12 C13 C14 120.11(17)
C12 C13 H13 119.9
C14 C13 H13 119.9
C15 C14 C13 120.15(17)
C15 C14 H14 119.9
C13 C14 H14 119.9
C14 C15 C10 120.37(17)
C14 C15 H15 119.8
C10 C15 H15 119.8
C3 O1 C4 119.26(13)
O2' C1' C2' 123.50(16)
O2' C1' C5' 122.32(16)
C2' C1' C5' 114.18(15)
C3' C2' C1' 122.43(16)
C3' C2' H2' 118.8
C1' C2' H2' 118.8
C2' C3' O1' 122.26(15)
C2' C3' C10' 125.84(16)
O1' C3' C10' 111.90(14)
O1' C4' C5' 122.38(15)
O1' C4' C9' 115.97(16)
C5' C4' C9' 121.65(16)
C4' C5' C6' 118.56(16)
C4' C5' C1' 119.62(16)
C6' C5' C1' 121.82(16)
C7' C6' C5' 120.21(17)
C7' C6' H6' 119.9
C5' C6' H6' 119.9
C6' C7' C8' 120.16(17)
C6' C7' H7' 119.9
C8' C7' H7' 119.9
C9' C8' C7' 120.98(17)
C9' C8' H8' 119.5
C7' C8' H8' 119.5
C8' C9' C4' 118.45(17)
C8' C9' H9' 120.8
C4' C9' H9' 120.8
C15' C10' C11' 119.43(16)
C15' C10' C3' 119.37(16)
C11' C10' C3' 121.19(15)
C12' C11' C10' 120.09(16)
C12' C11' H11' 120.0
C10' C11' H11' 120.0
C11' C12' C13' 120.10(17)
C11' C12' H12' 119.9
C13' C12' H12' 119.9
C14' C13' C12' 119.55(17)
C14' C13' H13' 120.2
C12' C13' H13' 120.2
C13' C14' C15' 121.20(17)
C13' C14' H14' 119.4
C15' C14' H14' 119.4
C14' C15' C10' 119.61(17)
C14' C15' H15' 120.2
C10' C15' H15' 120.2
C3' O1' C4' 119.10(13)

loop_
_geom_bond_atom_site_label_1
_geom_bond_atom_site_label_2
_geom_bond_site_symmetry_2
_geom_bond_distance
_geom_bond_publ_flag
C1 O2 . 1.235(2) ?
C1 C2 . 1.445(2) ?
C1 C5 . 1.476(2) ?
C2 C3 . 1.353(2) ?
C2 H2 . 0.9300 ?
C3 O1 . 1.363(2) ?
C3 C10 . 1.474(2) ?
C4 O1 . 1.377(2) ?
C4 C9 . 1.392(2) ?
C4 C5 . 1.393(2) ?
C5 C6 . 1.402(2) ?
C6 C7 . 1.383(3) ?
C6 H6 . 0.9300 ?
C7 C8 . 1.397(3) ?
C7 H7 . 0.9300 ?
C8 C9 . 1.383(3) ?
C8 H8 . 0.9300 ?
C9 H9 . 0.9300 ?
C10 C15 . 1.396(2) ?
C10 C11 . 1.400(3) ?
C11 C12 . 1.390(3) ?
C11 H11 . 0.9300 ?
C12 C13 . 1.389(3) ?
C12 H12 . 0.9300 ?
C13 C14 . 1.392(3) ?
C13 H13 . 0.9300 ?
C14 C15 . 1.388(3) ?
C14 H14 . 0.9300 ?
C15 H15 . 0.9300 ?
C1' O2' . 1.232(2) ?
C1' C2' . 1.448(2) ?
C1' C5' . 1.475(2) ?
C2' C3' . 1.354(2) ?
C2' H2' . 0.9300 ?
C3' O1' . 1.367(2) ?
C3' C10' . 1.475(2) ?
C4' O1' . 1.374(2) ?
C4' C5' . 1.393(2) ?
C4' C9' . 1.395(3) ?
C5' C6' . 1.405(3) ?
C6' C7' . 1.374(3) ?
C6' H6' . 0.9300 ?
C7' C8' . 1.397(3) ?
C7' H7' . 0.9300 ?
C8' C9' . 1.379(3) ?
C8' H8' . 0.9300 ?
C9' H9' . 0.9300 ?
C10' C15' . 1.399(2) ?
C10' C11' . 1.400(2) ?
C11' C12' . 1.391(2) ?
C11' H11' . 0.9300 ?
C12' C13' . 1.393(3) ?
C12' H12' . 0.9300 ?
C13' C14' . 1.380(3) ?
C13' H13' . 0.9300 ?
C14' C15' . 1.385(3) ?
C14' H14' . 0.9300 ?
C15' H15' . 0.9300 ?

loop_
_geom_torsion_atom_site_label_1
_geom_torsion_atom_site_label_2
_geom_torsion_atom_site_label_3
_geom_torsion_atom_site_label_4
_geom_torsion
O2 C1 C2 C3 -179.96(18)
C5 C1 C2 C3 0.0(2)
C1 C2 C3 O1 0.0(3)
C1 C2 C3 C10 -179.26(16)
O1 C4 C5 C6 -178.81(16)
C9 C4 C5 C6 0.2(3)
O1 C4 C5 C1 0.0(2)
C9 C4 C5 C1 178.96(17)
O2 C1 C5 C4 179.94(17)
C2 C1 C5 C4 -0.1(2)
O2 C1 C5 C6 -1.3(3)
C2 C1 C5 C6 178.71(16)
C4 C5 C6 C7 -0.8(3)
C1 C5 C6 C7 -179.58(17)
C5 C6 C7 C8 0.7(3)
C6 C7 C8 C9 0.0(3)
C7 C8 C9 C4 -0.6(3)
O1 C4 C9 C8 179.58(16)
C5 C4 C9 C8 0.5(3)
C2 C3 C10 C15 -0.7(3)
O1 C3 C10 C15 179.98(16)
C2 C3 C10 C11 179.04(18)
O1 C3 C10 C11 -0.3(2)
C15 C10 C11 C12 -0.3(3)
C3 C10 C11 C12 180.00(17)
C10 C11 C12 C13 0.9(3)
C11 C12 C13 C14 -0.7(3)
C12 C13 C14 C15 -0.1(3)
C13 C14 C15 C10 0.7(3)
C11 C10 C15 C14 -0.5(3)
C3 C10 C15 C14 179.23(16)
C2 C3 O1 C4 -0.1(2)
C10 C3 O1 C4 179.29(14)
C9 C4 O1 C3 -178.94(16)
C5 C4 O1 C3 0.1(2)
O2' C1' C2' C3' -176.77(19)
C5' C1' C2' C3' 2.3(3)
C1' C2' C3' O1' -2.3(3)
C1' C2' C3' C10' 176.90(16)
O1' C4' C5' C6' -179.91(16)
C9' C4' C5' C6' 0.2(3)
O1' C4' C5' C1' 0.2(3)
C9' C4' C5' C1' -179.63(18)
O2' C1' C5' C4' 177.81(19)
C2' C1' C5' C4' -1.3(2)
O2' C1' C5' C6' -2.0(3)
C2' C1' C5' C6' 178.86(17)
C4' C5' C6' C7' 0.4(3)
C1' C5' C6' C7' -179.79(18)
C5' C6' C7' C8' -0.5(3)
C6' C7' C8' C9' 0.1(3)
C7' C8' C9' C4' 0.5(3)
O1' C4' C9' C8' 179.48(16)
C5' C4' C9' C8' -0.6(3)
C2' C3' C10' C15' -10.5(3)
O1' C3' C10' C15' 168.72(16)
C2' C3' C10' C11' 170.21(18)
O1' C3' C10' C11' -10.5(2)
C15' C10' C11' C12' 1.6(3)
C3' C10' C11' C12' -179.20(16)
C10' C11' C12' C13' -0.7(3)
C11' C12' C13' C14' -0.5(3)
C12' C13' C14' C15' 0.7(3)
C13' C14' C15' C10' 0.2(3)
C11' C10' C15' C14' -1.3(3)
C3' C10' C15' C14' 179.41(17)
C2' C3' O1' C4' 1.1(2)
C10' C3' O1' C4' -178.25(14)
C5' C4' O1' C3' 0.0(2)
C9' C4' O1' C3' 179.84(16)

loop_
_cod_related_entry_id
_cod_related_entry_database
_cod_related_entry_code
1 ChemSpider 10230
